data_4022798
loop_
_publ_author_name
'Michael Schmittel'
'Atul A. Mahajan'
'G\"otz Bucher'
'Jan W. Bats'

_publ_section_title
;
 Thermal C^2^-C^6^ Cyclization of Enyne-Allenes. Experimental Evidence
 for a Stepwise Mechanism and for an Unusual Thermal Silyl Shift
;
_journal_name_full 'Journal of Organic Chemistry'
_journal_page_first 2166
_journal_page_last 2173
_journal_paper_doi 10.1021/jo062448+
_journal_volume 72
_journal_year 2007
_chemical_formula_moiety 'C53 H51 Br2 N Si'
_chemical_formula_sum 'C53 H51 Br2 N Si'
_chemical_formula_weight 889.86
_chemical_name_systematic
; 
 ? 
;
_space_group_IT_number 15
_symmetry_cell_setting monoclinic
_symmetry_space_group_name_Hall '-C 2yc'
_symmetry_space_group_name_H-M 'C 1 2/c 1'
_atom_sites_solution_hydrogens geom
_atom_sites_solution_primary direct
_atom_sites_solution_secondary difmap
_audit_creation_method SHELXL-97
_cell_angle_alpha 90.00
_cell_angle_beta 110.669(10)
_cell_angle_gamma 90.00
_cell_formula_units_Z 8
_cell_length_a 27.611(6)
_cell_length_b 10.9289(18)
_cell_length_c 35.287(8)
_cell_measurement_reflns_used 100
_cell_measurement_temperature 183(2)
_cell_measurement_theta_max 23
_cell_measurement_theta_min 3
_cell_volume 9963(3)
_computing_cell_refinement 'SMART (Siemens, 1995)'
_computing_data_collection 'SMART (Siemens, 1995)'
_computing_data_reduction 'SAINT (Siemens, 1995)'
_computing_publication_material 'SHELXL-97 (Sheldrick, 1997)'
_computing_structure_refinement 'SHELXL-97 (Sheldrick, 1997)'
_computing_structure_solution 'SHELXS-97 (Sheldrick, 1997)'
_diffrn_ambient_temperature 183(2)
_diffrn_measured_fraction_theta_full 0.997
_diffrn_measured_fraction_theta_max 0.997
_diffrn_measurement_device_type SIEMENS_SMART_CCD
_diffrn_measurement_method \w
_diffrn_radiation_monochromator graphite
_diffrn_radiation_source 'normal-focus sealed tube'
_diffrn_radiation_type MoK\a
_diffrn_radiation_wavelength 0.71073
_diffrn_reflns_av_R_equivalents 0.2510
_diffrn_reflns_av_sigmaI/netI 0.1799
_diffrn_reflns_limit_h_max 30
_diffrn_reflns_limit_h_min -30
_diffrn_reflns_limit_k_max 12
_diffrn_reflns_limit_k_min -12
_diffrn_reflns_limit_l_max 38
_diffrn_reflns_limit_l_min -38
_diffrn_reflns_number 39505
_diffrn_reflns_theta_full 23.00
_diffrn_reflns_theta_max 23.00
_diffrn_reflns_theta_min 1.58
_diffrn_standards_decay_% 0.0
_diffrn_standards_interval_time 1200
_diffrn_standards_number 125
_exptl_absorpt_coefficient_mu 1.684
_exptl_absorpt_correction_T_max 0.772
_exptl_absorpt_correction_T_min 0.587
_exptl_absorpt_correction_type numerical
_exptl_absorpt_process_details ' SHELXTL (Sheldrick, 1996)'
_exptl_crystal_colour colorless
_exptl_crystal_density_diffrn 1.187
_exptl_crystal_density_method 'not measured'
_exptl_crystal_description block
_exptl_crystal_F_000 3680
_exptl_crystal_size_max 0.32
_exptl_crystal_size_mid 0.18
_exptl_crystal_size_min 0.18
_refine_diff_density_max 0.421
_refine_diff_density_min -0.574
_refine_diff_density_rms 0.096
_refine_ls_extinction_method none
_refine_ls_goodness_of_fit_ref 1.200
_refine_ls_hydrogen_treatment constr
_refine_ls_matrix_type full
_refine_ls_number_parameters 554
_refine_ls_number_reflns 6916
_refine_ls_number_restraints 0
_refine_ls_restrained_S_all 1.200
_refine_ls_R_factor_all 0.2023
_refine_ls_R_factor_gt 0.1131
_refine_ls_shift/su_max 0.093
_refine_ls_shift/su_mean 0.011
_refine_ls_structure_factor_coef Fsqd
_refine_ls_weighting_details 'calc w=1/[\s^2^(Fo^2^)+(0.01P)^2^+90P] where P=(Fo^2^+2Fc^2^)/3'
_refine_ls_weighting_scheme calc
_refine_ls_wR_factor_gt 0.1772
_refine_ls_wR_factor_ref 0.2056
_reflns_number_gt 3498
_reflns_number_total 6934
_reflns_threshold_expression I>2sigma(I)
_cod_data_source_file jo062448+si20061129_012620.cif
_cod_data_source_block compound_6c
_cod_original_sg_symbol_H-M 'C 2/c'
_cod_database_code 4022798

loop_
_symmetry_equiv_pos_as_xyz
'x, y, z'
'-x, y, -z+1/2'
'x+1/2, y+1/2, z'
'-x+1/2, y+1/2, -z+1/2'
'-x, -y, -z'
'x, -y, z-1/2'
'-x+1/2, -y+1/2, -z'
'x+1/2, -y+1/2, z-1/2'

loop_
_atom_site_label
_atom_site_type_symbol
_atom_site_fract_x
_atom_site_fract_y
_atom_site_fract_z
_atom_site_U_iso_or_equiv
_atom_site_adp_type
_atom_site_occupancy
_atom_site_symmetry_multiplicity
_atom_site_calc_flag
_atom_site_refinement_flags
Br1 Br 0.62945(5) 0.69626(14) 0.73369(4) 0.0791(5) Uani 1 1 d .
Br2 Br 0.26779(7) 0.23060(15) 0.68697(4) 0.0961(7) Uani 1 1 d .
Si1 Si 0.30940(10) 0.7141(2) 0.36964(8) 0.0237(7) Uani 1 1 d .
C14 C 0.3582(4) 0.5418(8) 0.5600(3) 0.027(2) Uani 1 1 d .
H14A H 0.3361 0.5736 0.5730 0.032 Uiso 1 1 calc R
C27 C 0.3741(3) 0.4981(7) 0.4976(3) 0.013(2) Uani 1 1 d .
C17 C 0.2748(3) 0.5817(7) 0.4527(3) 0.014(2) Uani 1 1 d .
N1 N 0.4213(3) 0.4905(7) 0.6267(2) 0.039(2) Uani 1 1 d .
C1 C 0.4691(4) 0.5424(9) 0.6513(3) 0.024(2) Uani 1 1 d .
C25 C 0.3088(4) 0.5438(7) 0.4327(3) 0.022(2) Uani 1 1 d .
C13 C 0.4056(4) 0.4988(8) 0.5830(3) 0.029(2) Uani 1 1 d .
C18 C 0.2245(3) 0.6106(7) 0.4221(3) 0.020(2) Uani 1 1 d .
C39 C 0.3631(4) 0.2242(7) 0.4630(3) 0.022(2) Uani 1 1 d .
C26 C 0.3561(3) 0.4912(7) 0.4531(3) 0.015(2) Uani 1 1 d .
C5 C 0.5428(4) 0.5402(11) 0.7130(3) 0.044(3) Uani 1 1 d .
H5A H 0.5613 0.5054 0.7387 0.053 Uiso 1 1 calc R
C30 C 0.3888(4) 0.4247(7) 0.4346(3) 0.020(2) Uani 1 1 d .
H30A H 0.4211 0.4683 0.4356 0.024 Uiso 1 1 calc R
C29 C 0.4398(4) 0.4578(7) 0.5630(3) 0.024(2) Uani 1 1 d .
H29A H 0.4739 0.4317 0.5783 0.029 Uiso 1 1 calc R
C28 C 0.4227(3) 0.4565(7) 0.5219(3) 0.013(2) Uani 1 1 d .
H28A H 0.4452 0.4256 0.5091 0.016 Uiso 1 1 calc R
C33 C 0.4467(3) 0.2272(8) 0.4478(3) 0.023(2) Uani 1 1 d .
C15 C 0.3412(3) 0.5406(7) 0.5178(3) 0.013(2) Uani 1 1 d .
C31 C 0.3673(4) 0.3390(7) 0.4004(3) 0.029(3) Uani 1 1 d .
H31A H 0.3850 0.3339 0.3804 0.034 Uiso 1 1 calc R
H31B H 0.3292 0.3306 0.3886 0.034 Uiso 1 1 calc R
C16 C 0.2914(4) 0.5802(7) 0.4944(3) 0.022(2) Uani 1 1 d .
H16A H 0.2686 0.6066 0.5075 0.026 Uiso 1 1 calc R
C23 C 0.2260(3) 0.5930(7) 0.3831(3) 0.019(2) Uani 1 1 d .
C19 C 0.1766(4) 0.6378(7) 0.4261(3) 0.024(2) Uani 1 1 d .
H19A H 0.1745 0.6448 0.4523 0.028 Uiso 1 1 calc R
C8 C 0.3628(4) 0.3231(9) 0.6236(3) 0.039(3) Uani 1 1 d .
H8A H 0.3695 0.2913 0.6009 0.046 Uiso 1 1 calc R
C48 C 0.3790(4) 0.6845(8) 0.3761(3) 0.033(3) Uani 1 1 d .
H48A H 0.3946 0.6456 0.4034 0.039 Uiso 1 1 calc R
C41 C 0.3600(5) 0.1373(8) 0.5252(3) 0.036(3) Uani 1 1 d .
H41A H 0.3782 0.1091 0.5519 0.044 Uiso 1 1 calc R
C24 C 0.2821(3) 0.5708(7) 0.3877(3) 0.018(2) Uani 1 1 d .
H24A H 0.2846 0.4979 0.3713 0.022 Uiso 1 1 calc R
C44 C 0.3094(4) 0.2164(8) 0.4477(3) 0.031(3) Uani 1 1 d .
H44A H 0.2912 0.2414 0.4206 0.037 Uiso 1 1 calc R
C45 C 0.2683(4) 0.7438(9) 0.3158(3) 0.039(3) Uani 1 1 d .
H45A H 0.2332 0.7633 0.3164 0.047 Uiso 1 1 calc R
C3 C 0.5364(4) 0.6882(10) 0.6629(3) 0.035(3) Uani 1 1 d .
H3A H 0.5503 0.7567 0.6537 0.042 Uiso 1 1 calc R
C2 C 0.4899(4) 0.6395(9) 0.6389(3) 0.031(3) Uani 1 1 d .
H2A H 0.4720 0.6746 0.6131 0.037 Uiso 1 1 calc R
C38 C 0.4480(4) 0.1023(9) 0.4389(3) 0.045(3) Uani 1 1 d .
H38A H 0.4168 0.0568 0.4283 0.054 Uiso 1 1 calc R
C34 C 0.4927(3) 0.2875(8) 0.4613(3) 0.027(2) Uani 1 1 d .
H34A H 0.4925 0.3721 0.4674 0.033 Uiso 1 1 calc R
C20 C 0.1337(4) 0.6539(9) 0.3930(3) 0.036(3) Uani 1 1 d .
H20A H 0.1020 0.6767 0.3959 0.043 Uiso 1 1 calc R
C6 C 0.4954(4) 0.4887(9) 0.6892(3) 0.035(3) Uani 1 1 d .
H6A H 0.4815 0.4199 0.6984 0.042 Uiso 1 1 calc R
C40 C 0.3880(4) 0.1819(7) 0.5022(3) 0.027(3) Uani 1 1 d .
H40A H 0.4247 0.1833 0.5135 0.032 Uiso 1 1 calc R
C32 C 0.3943(3) 0.2843(7) 0.4412(3) 0.021(2) Uani 1 1 d .
C11 C 0.3403(4) 0.4161(9) 0.6880(3) 0.034(3) Uani 1 1 d .
H11A H 0.3320 0.4500 0.7097 0.041 Uiso 1 1 calc R
C53 C 0.3411(4) 0.8504(9) 0.4453(3) 0.044(3) Uani 1 1 d .
H53A H 0.3383 0.9278 0.4585 0.066 Uiso 1 1 calc R
H53B H 0.3772 0.8367 0.4480 0.066 Uiso 1 1 calc R
H53C H 0.3294 0.7831 0.4583 0.066 Uiso 1 1 calc R
C36 C 0.5400(4) 0.1093(10) 0.4580(3) 0.037(3) Uani 1 1 d .
H36A H 0.5716 0.0691 0.4609 0.044 Uiso 1 1 calc R
C21 C 0.1360(4) 0.6372(10) 0.3546(3) 0.043(3) Uani 1 1 d .
H21A H 0.1054 0.6468 0.3315 0.051 Uiso 1 1 calc R
C35 C 0.5397(4) 0.2329(9) 0.4665(3) 0.035(3) Uani 1 1 d .
H35A H 0.5709 0.2789 0.4756 0.042 Uiso 1 1 calc R
C7 C 0.3870(4) 0.4272(9) 0.6412(3) 0.025(2) Uani 1 1 d .
C51 C 0.3074(4) 0.8561(8) 0.4006(3) 0.031(3) Uani 1 1 d .
H51A H 0.3231 0.9224 0.3891 0.037 Uiso 1 1 calc R
C46 C 0.2596(4) 0.6370(9) 0.2858(3) 0.047(3) Uani 1 1 d .
H46A H 0.2370 0.6636 0.2589 0.070 Uiso 1 1 calc R
H46B H 0.2433 0.5688 0.2948 0.070 Uiso 1 1 calc R
H46C H 0.2930 0.6104 0.2847 0.070 Uiso 1 1 calc R
C10 C 0.3176(4) 0.3085(11) 0.6694(3) 0.054(3) Uani 1 1 d .
C49 C 0.3867(4) 0.5902(10) 0.3457(3) 0.053(3) Uani 1 1 d .
H49A H 0.4237 0.5781 0.3514 0.079 Uiso 1 1 calc R
H49B H 0.3703 0.6210 0.3180 0.079 Uiso 1 1 calc R
H49C H 0.3708 0.5120 0.3484 0.079 Uiso 1 1 calc R
C47 C 0.2843(5) 0.8570(10) 0.2979(3) 0.059(4) Uani 1 1 d .
H47A H 0.2607 0.8682 0.2699 0.089 Uiso 1 1 calc R
H47B H 0.3197 0.8467 0.2983 0.089 Uiso 1 1 calc R
H47C H 0.2826 0.9290 0.3139 0.089 Uiso 1 1 calc R
C4 C 0.5630(4) 0.6385(11) 0.7004(4) 0.046(3) Uani 1 1 d .
C12 C 0.3755(4) 0.4726(9) 0.6738(3) 0.031(3) Uani 1 1 d .
H12A H 0.3923 0.5449 0.6869 0.037 Uiso 1 1 calc R
C42 C 0.3077(4) 0.1329(8) 0.5106(4) 0.040(3) Uani 1 1 d .
H42A H 0.2893 0.1034 0.5270 0.048 Uiso 1 1 calc R
C52 C 0.2519(4) 0.9027(9) 0.3945(4) 0.051(3) Uani 1 1 d .
H52A H 0.2541 0.9762 0.4109 0.077 Uiso 1 1 calc R
H52B H 0.2328 0.8389 0.4028 0.077 Uiso 1 1 calc R
H52C H 0.2338 0.9223 0.3658 0.077 Uiso 1 1 calc R
C22 C 0.1812(4) 0.6074(8) 0.3495(3) 0.032(3) Uani 1 1 d .
H22A H 0.1820 0.5964 0.3231 0.038 Uiso 1 1 calc R
C37 C 0.4950(4) 0.0465(9) 0.4456(4) 0.054(4) Uani 1 1 d .
H37A H 0.4958 -0.0392 0.4414 0.065 Uiso 1 1 calc R
C50 C 0.4118(5) 0.7981(10) 0.3775(4) 0.073(4) Uani 1 1 d .
H50A H 0.4474 0.7734 0.3817 0.110 Uiso 1 1 calc R
H50B H 0.4115 0.8512 0.3998 0.110 Uiso 1 1 calc R
H50C H 0.3974 0.8427 0.3518 0.110 Uiso 1 1 calc R
C43 C 0.2815(4) 0.1726(8) 0.4712(3) 0.032(3) Uani 1 1 d .
H43A H 0.2448 0.1699 0.4602 0.039 Uiso 1 1 calc R
C9 C 0.3286(5) 0.2620(9) 0.6374(3) 0.050(3) Uani 1 1 d .
H9A H 0.3128 0.1881 0.6248 0.061 Uiso 1 1 calc R
C1' C 0.5000 1.182(2) 0.2500 0.107(8) Uiso 1 2 d S
C2' C 0.4691(8) 0.9083(18) 0.2965(6) 0.125(6) Uiso 1 1 d .
C3' C 0.4693(8) 0.754(2) 0.2514(6) 0.131(11) Uiso 0.91(4) 1 d P
C4' C 0.5193(12) 0.860(3) 0.3266(11) 0.16(2) Uiso 0.74(6) 1 d P
C5' C 0.5046(10) 1.028(2) 0.2978(8) 0.120(15) Uiso 0.68(4) 1 d P
C6' C 0.4431(14) 0.844(3) 0.2592(10) 0.064(18) Uiso 0.39(5) 1 d P
C7' C 0.4007(16) 0.896(4) 0.2413(11) 0.288(16) Uiso 1 1 d .
C8' C 0.5280(13) 0.941(3) 0.3571(12) 0.16(2) Uiso 0.67(6) 1 d P
C9' C 0.4446(13) 1.042(3) 0.2469(11) 0.22(2) Uiso 0.82(5) 1 d P

loop_
_atom_site_aniso_label
_atom_site_aniso_U_11
_atom_site_aniso_U_22
_atom_site_aniso_U_33
_atom_site_aniso_U_23
_atom_site_aniso_U_13
_atom_site_aniso_U_12
Br1 0.0510(9) 0.0983(12) 0.0684(10) -0.0129(9) -0.0031(7) -0.0264(8)
Br2 0.1397(15) 0.1078(13) 0.0583(9) -0.0281(9) 0.0567(10) -0.0851(12)
Si1 0.0373(17) 0.0168(15) 0.0215(15) 0.0016(13) 0.0157(13) -0.0004(13)
C14 0.019(6) 0.032(6) 0.028(7) -0.006(5) 0.007(5) 0.000(5)
C27 0.011(5) 0.007(5) 0.019(6) -0.001(4) 0.004(4) 0.009(4)
C17 0.027(6) 0.004(5) 0.018(6) 0.010(4) 0.020(5) 0.007(4)
N1 0.042(6) 0.038(6) 0.028(6) -0.012(4) 0.003(5) -0.010(5)
C1 0.032(6) 0.026(6) 0.012(6) -0.012(5) 0.004(5) 0.011(5)
C25 0.050(7) 0.000(5) 0.017(6) 0.005(4) 0.014(5) 0.008(5)
C13 0.036(7) 0.031(6) 0.024(6) 0.000(5) 0.017(5) 0.000(5)
C18 0.023(6) 0.005(5) 0.024(6) -0.003(4) 0.000(5) -0.005(4)
C39 0.048(7) 0.000(5) 0.024(6) -0.006(4) 0.019(5) 0.000(5)
C26 0.017(5) 0.000(5) 0.029(6) -0.002(4) 0.007(5) -0.004(4)
C5 0.057(8) 0.051(8) 0.011(6) -0.006(6) -0.005(6) 0.015(7)
C30 0.039(6) 0.011(5) 0.028(6) -0.003(5) 0.035(5) 0.001(4)
C29 0.029(6) 0.012(5) 0.033(7) 0.011(5) 0.012(5) 0.005(4)
C28 0.010(5) 0.010(5) 0.018(6) 0.005(4) 0.003(4) 0.007(4)
C33 0.015(5) 0.018(6) 0.040(6) 0.007(5) 0.013(5) 0.004(4)
C15 0.005(5) 0.020(5) 0.013(6) 0.003(4) 0.002(4) 0.007(4)
C31 0.030(6) 0.010(5) 0.061(8) -0.003(5) 0.035(6) 0.009(4)
C16 0.044(7) 0.008(5) 0.027(6) -0.012(4) 0.031(5) -0.010(5)
C23 0.021(6) 0.007(5) 0.022(6) -0.001(4) -0.001(5) 0.004(4)
C19 0.026(6) 0.013(5) 0.034(6) 0.011(5) 0.013(5) 0.002(4)
C8 0.056(8) 0.040(7) 0.031(6) -0.003(6) 0.028(6) -0.008(6)
C48 0.047(7) 0.021(6) 0.042(7) 0.009(5) 0.030(6) 0.000(5)
C41 0.073(9) 0.004(6) 0.049(7) 0.007(5) 0.044(7) -0.001(5)
C24 0.028(6) 0.000(5) 0.032(6) 0.001(4) 0.016(5) 0.005(4)
C44 0.030(6) 0.011(5) 0.053(7) 0.002(5) 0.016(6) 0.003(5)
C45 0.049(7) 0.024(6) 0.043(7) 0.001(5) 0.016(6) -0.002(5)
C3 0.046(7) 0.044(7) 0.021(6) -0.008(6) 0.017(6) 0.011(6)
C2 0.035(7) 0.024(6) 0.025(6) 0.001(5) 0.000(5) 0.003(5)
C38 0.022(7) 0.029(7) 0.076(9) -0.013(6) 0.009(6) 0.004(5)
C34 0.028(6) 0.004(5) 0.057(7) -0.002(5) 0.024(5) 0.000(5)
C20 0.011(6) 0.044(7) 0.051(8) 0.008(6) 0.008(6) 0.011(5)
C6 0.040(7) 0.034(7) 0.028(7) 0.007(5) 0.008(6) -0.007(5)
C40 0.023(6) 0.005(5) 0.054(8) -0.012(5) 0.014(5) 0.005(4)
C32 0.026(6) 0.002(5) 0.029(6) 0.015(5) 0.002(5) 0.012(4)
C11 0.033(6) 0.057(8) 0.018(6) -0.015(5) 0.017(5) -0.020(6)
C53 0.082(9) 0.024(6) 0.026(7) -0.009(5) 0.019(6) -0.011(6)
C36 0.018(6) 0.039(7) 0.062(8) -0.002(6) 0.025(6) 0.013(5)
C21 0.035(7) 0.055(8) 0.033(7) 0.004(6) 0.005(6) 0.001(6)
C35 0.036(7) 0.025(7) 0.047(7) 0.008(5) 0.018(6) 0.011(5)
C7 0.030(6) 0.025(6) 0.013(6) -0.005(5) -0.002(5) -0.008(5)
C51 0.039(7) 0.013(6) 0.046(7) -0.001(5) 0.021(6) 0.008(5)
C46 0.060(8) 0.045(7) 0.035(7) -0.003(6) 0.017(6) -0.001(6)
C10 0.064(8) 0.067(9) 0.033(7) -0.015(7) 0.018(6) -0.043(7)
C49 0.071(9) 0.045(8) 0.068(9) 0.011(7) 0.056(7) 0.007(6)
C47 0.104(11) 0.043(8) 0.030(7) 0.020(6) 0.024(7) 0.000(7)
C4 0.030(7) 0.052(8) 0.052(9) -0.016(7) 0.009(6) -0.012(6)
C12 0.030(6) 0.038(7) 0.026(6) -0.012(5) 0.014(5) -0.003(5)
C42 0.047(8) 0.006(6) 0.088(10) -0.007(6) 0.051(8) -0.007(5)
C52 0.050(8) 0.026(7) 0.087(10) 0.000(6) 0.036(7) 0.012(6)
C22 0.027(7) 0.038(7) 0.032(7) 0.012(5) 0.012(6) 0.005(5)
C37 0.046(8) 0.016(6) 0.095(10) -0.021(6) 0.019(7) 0.004(6)
C50 0.074(9) 0.060(9) 0.126(12) 0.023(9) 0.085(9) 0.000(8)
C43 0.039(7) 0.014(6) 0.052(8) 0.002(5) 0.027(6) 0.000(5)
C9 0.092(10) 0.030(7) 0.030(7) -0.014(6) 0.022(7) -0.040(6)

loop_
_atom_type_symbol
_atom_type_description
_atom_type_scat_dispersion_real
_atom_type_scat_dispersion_imag
_atom_type_scat_source
C C 0.0033 0.0016 'International Tables Vol C Tables 4.2.6.8 and 6.1.1.4'
H H 0.0000 0.0000 'International Tables Vol C Tables 4.2.6.8 and 6.1.1.4'
N N 0.0061 0.0033 'International Tables Vol C Tables 4.2.6.8 and 6.1.1.4'
Si Si 0.0817 0.0704 'International Tables Vol C Tables 4.2.6.8 and 6.1.1.4'
Br Br -0.2901 2.4595 'International Tables Vol C Tables 4.2.6.8 and 6.1.1.4'

loop_
_geom_angle_atom_site_label_1
_geom_angle_atom_site_label_2
_geom_angle_atom_site_label_3
_geom_angle
C45 Si1 C48 112.4(5)
C45 Si1 C51 108.1(4)
C48 Si1 C51 107.8(4)
C45 Si1 C24 107.9(4)
C48 Si1 C24 108.6(4)
C51 Si1 C24 112.1(4)
C13 C14 C15 121.8(9)
C28 C27 C15 116.6(8)
C28 C27 C26 122.0(8)
C15 C27 C26 121.3(7)
C16 C17 C25 119.8(8)
C16 C17 C18 131.4(8)
C25 C17 C18 108.7(8)
C7 N1 C1 125.1(8)
C7 N1 C13 115.6(8)
C1 N1 C13 119.2(9)
C2 C1 C6 120.1(9)
C2 C1 N1 121.8(9)
C6 C1 N1 118.2(9)
C26 C25 C17 122.3(8)
C26 C25 C24 130.3(8)
C17 C25 C24 107.4(8)
C14 C13 C29 118.5(9)
C14 C13 N1 121.3(9)
C29 C13 N1 120.2(9)
C23 C18 C19 118.6(8)
C23 C18 C17 110.1(8)
C19 C18 C17 130.9(9)
C40 C39 C44 116.8(9)
C40 C39 C32 119.1(9)
C44 C39 C32 123.8(9)
C25 C26 C27 115.9(8)
C25 C26 C30 126.2(8)
C27 C26 C30 117.8(7)
C4 C5 C6 121.9(10)
C26 C30 C31 122.7(8)
C26 C30 C32 117.6(7)
C31 C30 C32 59.0(5)
C28 C29 C13 119.2(9)
C29 C28 C27 123.5(8)
C34 C33 C38 117.1(8)
C34 C33 C32 125.2(8)
C38 C33 C32 117.7(8)
C14 C15 C16 121.3(8)
C14 C15 C27 120.4(8)
C16 C15 C27 118.4(8)
C30 C31 C32 62.9(6)
C17 C16 C15 121.4(8)
C22 C23 C18 119.6(8)
C22 C23 C24 132.7(9)
C18 C23 C24 107.4(7)
C20 C19 C18 120.7(9)
C7 C8 C9 122.1(10)
C50 C48 C49 109.6(8)
C50 C48 Si1 115.6(7)
C49 C48 Si1 114.3(7)
C42 C41 C40 122.0(11)
C23 C24 C25 104.0(7)
C23 C24 Si1 109.6(5)
C25 C24 Si1 113.4(6)
C39 C44 C43 121.7(10)
C47 C45 C46 109.3(8)
C47 C45 Si1 113.8(7)
C46 C45 Si1 117.4(7)
C2 C3 C4 120.4(10)
C1 C2 C3 121.1(10)
C37 C38 C33 119.3(9)
C33 C34 C35 123.7(9)
C19 C20 C21 119.9(9)
C5 C6 C1 117.5(9)
C39 C40 C41 121.1(9)
C31 C32 C39 119.4(8)
C31 C32 C33 115.9(8)
C39 C32 C33 115.6(7)
C31 C32 C30 58.0(5)
C39 C32 C30 117.9(7)
C33 C32 C30 117.9(7)
C10 C11 C12 117.7(9)
C37 C36 C35 119.3(9)
C22 C21 C20 121.2(10)
C34 C35 C36 118.1(9)
C8 C7 C12 117.4(10)
C8 C7 N1 122.1(9)
C12 C7 N1 120.4(9)
C53 C51 C52 111.6(9)
C53 C51 Si1 115.4(6)
C52 C51 Si1 114.4(7)
C9 C10 C11 120.9(10)
C9 C10 Br2 120.0(8)
C11 C10 Br2 118.9(8)
C5 C4 C3 119.0(10)
C5 C4 Br1 118.6(9)
C3 C4 Br1 122.2(9)
C11 C12 C7 122.3(9)
C41 C42 C43 118.5(10)
C21 C22 C23 119.9(10)
C36 C37 C38 122.3(10)
C42 C43 C44 119.9(10)
C10 C9 C8 119.4(10)

loop_
_geom_bond_atom_site_label_1
_geom_bond_atom_site_label_2
_geom_bond_distance
Br1 C4 1.904(10)
Br2 C10 1.899(11)
Si1 C45 1.867(10)
Si1 C48 1.880(10)
Si1 C51 1.909(9)
Si1 C24 1.940(8)
C14 C13 1.357(12)
C14 C15 1.392(12)
C27 C28 1.390(10)
C27 C15 1.417(11)
C27 C26 1.474(11)
C17 C16 1.379(11)
C17 C25 1.423(11)
C17 C18 1.461(11)
N1 C7 1.407(12)
N1 C1 1.418(12)
N1 C13 1.453(12)
C1 C2 1.351(13)
C1 C6 1.405(12)
C25 C26 1.375(12)
C25 C24 1.525(12)
C13 C29 1.433(12)
C18 C23 1.407(12)
C18 C19 1.408(12)
C39 C40 1.387(12)
C39 C44 1.390(12)
C39 C32 1.495(12)
C26 C30 1.477(11)
C5 C4 1.356(14)
C5 C6 1.399(14)
C30 C31 1.478(12)
C30 C32 1.552(11)
C29 C28 1.356(11)
C33 C34 1.359(12)
C33 C38 1.404(12)
C33 C32 1.516(11)
C15 C16 1.399(11)
C31 C32 1.494(12)
C23 C22 1.387(12)
C23 C24 1.521(11)
C19 C20 1.350(12)
C8 C7 1.355(12)
C8 C9 1.378(13)
C48 C50 1.528(13)
C48 C49 1.558(13)
C41 C42 1.351(13)
C41 C40 1.391(13)
C44 C43 1.398(13)
C45 C47 1.523(13)
C45 C46 1.535(13)
C3 C2 1.371(13)
C3 C4 1.377(14)
C38 C37 1.375(13)
C34 C35 1.379(12)
C20 C21 1.390(13)
C11 C10 1.384(13)
C11 C12 1.385(12)
C53 C51 1.526(13)
C36 C37 1.350(13)
C36 C35 1.384(13)
C21 C22 1.361(13)
C7 C12 1.388(12)
C51 C52 1.555(12)
C10 C9 1.365(14)
C42 C43 1.393(14)

loop_
_geom_torsion_atom_site_label_1
_geom_torsion_atom_site_label_2
_geom_torsion_atom_site_label_3
_geom_torsion_atom_site_label_4
_geom_torsion
C7 N1 C1 C2 -152.8(9)
C13 N1 C1 C2 28.7(13)
C7 N1 C1 C6 28.2(14)
C13 N1 C1 C6 -150.2(9)
C16 C17 C25 C26 8.1(13)
C18 C17 C25 C26 -168.8(8)
C16 C17 C25 C24 -173.0(7)
C18 C17 C25 C24 10.1(9)
C15 C14 C13 C29 3.6(14)
C15 C14 C13 N1 -174.5(8)
C7 N1 C13 C14 52.6(13)
C1 N1 C13 C14 -128.8(10)
C7 N1 C13 C29 -125.4(10)
C1 N1 C13 C29 53.2(12)
C16 C17 C18 C23 -177.0(8)
C25 C17 C18 C23 -0.5(10)
C16 C17 C18 C19 -5.0(15)
C25 C17 C18 C19 171.5(8)
C17 C25 C26 C27 -11.6(12)
C24 C25 C26 C27 169.8(8)
C17 C25 C26 C30 165.5(8)
C24 C25 C26 C30 -13.1(15)
C28 C27 C26 C25 -175.3(8)
C15 C27 C26 C25 8.7(12)
C28 C27 C26 C30 7.3(12)
C15 C27 C26 C30 -168.7(8)
C25 C26 C30 C31 -40.7(13)
C27 C26 C30 C31 136.4(8)
C25 C26 C30 C32 -109.9(10)
C27 C26 C30 C32 67.2(10)
C14 C13 C29 C28 -3.7(13)
N1 C13 C29 C28 174.3(8)
C13 C29 C28 C27 2.8(13)
C15 C27 C28 C29 -1.5(12)
C26 C27 C28 C29 -177.7(8)
C13 C14 C15 C16 177.1(9)
C13 C14 C15 C27 -2.4(14)
C28 C27 C15 C14 1.2(12)
C26 C27 C15 C14 177.4(8)
C28 C27 C15 C16 -178.3(7)
C26 C27 C15 C16 -2.1(12)
C26 C30 C31 C32 -104.8(9)
C25 C17 C16 C15 -0.8(12)
C18 C17 C16 C15 175.4(8)
C14 C15 C16 C17 178.5(8)
C27 C15 C16 C17 -1.9(12)
C19 C18 C23 C22 2.5(12)
C17 C18 C23 C22 175.7(8)
C19 C18 C23 C24 177.6(7)
C17 C18 C23 C24 -9.3(9)
C23 C18 C19 C20 -4.0(13)
C17 C18 C19 C20 -175.5(9)
C45 Si1 C48 C50 80.7(9)
C51 Si1 C48 C50 -38.3(9)
C24 Si1 C48 C50 -160.0(8)
C45 Si1 C48 C49 -48.0(8)
C51 Si1 C48 C49 -167.0(7)
C24 Si1 C48 C49 71.4(8)
C22 C23 C24 C25 -171.1(9)
C18 C23 C24 C25 14.7(9)
C22 C23 C24 Si1 67.4(11)
C18 C23 C24 Si1 -106.8(7)
C26 C25 C24 C23 163.7(9)
C17 C25 C24 C23 -15.1(9)
C26 C25 C24 Si1 -77.3(10)
C17 C25 C24 Si1 103.9(7)
C45 Si1 C24 C23 -58.4(7)
C48 Si1 C24 C23 179.5(6)
C51 Si1 C24 C23 60.5(7)
C45 Si1 C24 C25 -174.1(6)
C48 Si1 C24 C25 63.8(7)
C51 Si1 C24 C25 -55.2(7)
C40 C39 C44 C43 2.6(13)
C32 C39 C44 C43 -172.2(8)
C48 Si1 C45 C47 -62.1(9)
C51 Si1 C45 C47 56.7(9)
C24 Si1 C45 C47 178.1(7)
C48 Si1 C45 C46 67.3(9)
C51 Si1 C45 C46 -173.9(8)
C24 Si1 C45 C46 -52.5(9)
C6 C1 C2 C3 -0.7(14)
N1 C1 C2 C3 -179.6(8)
C4 C3 C2 C1 0.2(15)
C34 C33 C38 C37 2.7(15)
C32 C33 C38 C37 -178.1(10)
C38 C33 C34 C35 -0.1(15)
C32 C33 C34 C35 -179.2(9)
C18 C19 C20 C21 3.5(14)
C4 C5 C6 C1 0.2(16)
C2 C1 C6 C5 0.5(14)
N1 C1 C6 C5 179.5(9)
C44 C39 C40 C41 -1.9(12)
C32 C39 C40 C41 173.1(8)
C42 C41 C40 C39 0.1(14)
C30 C31 C32 C39 106.3(9)
C30 C31 C32 C33 -108.1(8)
C40 C39 C32 C31 -175.2(8)
C44 C39 C32 C31 -0.5(13)
C40 C39 C32 C33 39.2(11)
C44 C39 C32 C33 -146.2(9)
C40 C39 C32 C30 -108.1(9)
C44 C39 C32 C30 66.5(11)
C34 C33 C32 C31 88.2(11)
C38 C33 C32 C31 -90.9(10)
C34 C33 C32 C39 -124.9(10)
C38 C33 C32 C39 56.0(12)
C34 C33 C32 C30 22.3(13)
C38 C33 C32 C30 -156.8(9)
C26 C30 C32 C31 113.4(9)
C26 C30 C32 C39 4.6(12)
C31 C30 C32 C39 -108.9(9)
C26 C30 C32 C33 -141.9(8)
C31 C30 C32 C33 104.6(9)
C19 C20 C21 C22 -1.5(16)
C33 C34 C35 C36 -0.8(15)
C37 C36 C35 C34 -1.0(16)
C9 C8 C7 C12 -1.2(15)
C9 C8 C7 N1 -179.1(10)
C1 N1 C7 C8 -137.9(10)
C13 N1 C7 C8 40.6(13)
C1 N1 C7 C12 44.3(14)
C13 N1 C7 C12 -137.2(9)
C45 Si1 C51 C53 -177.2(7)
C48 Si1 C51 C53 -55.5(8)
C24 Si1 C51 C53 64.0(8)
C45 Si1 C51 C52 51.3(8)
C48 Si1 C51 C52 173.0(7)
C24 Si1 C51 C52 -67.5(8)
C12 C11 C10 C9 -1.9(17)
C12 C11 C10 Br2 -178.3(8)
C6 C5 C4 C3 -0.7(17)
C6 C5 C4 Br1 -176.6(8)
C2 C3 C4 C5 0.5(16)
C2 C3 C4 Br1 176.3(7)
C10 C11 C12 C7 2.2(15)
C8 C7 C12 C11 -0.7(14)
N1 C7 C12 C11 177.2(9)
C40 C41 C42 C43 1.0(14)
C20 C21 C22 C23 0.1(15)
C18 C23 C22 C21 -0.6(14)
C24 C23 C22 C21 -174.2(9)
C35 C36 C37 C38 3.7(18)
C33 C38 C37 C36 -4.6(18)
C41 C42 C43 C44 -0.4(14)
C39 C44 C43 C42 -1.5(14)
C11 C10 C9 C8 0.1(18)
Br2 C10 C9 C8 176.5(8)
C7 C8 C9 C10 1.5(17)
